data_2210151
loop_
_publ_author_name
'Grubba, Rafal'
'Wojnowski, Wieslaw'
'Baranowska, Katarzyna'
'Pikies, Jerzy'

_publ_section_title
;Bromo(dithiobenzoato-\k^2^<i>S</i>,<i>S</i>')tris(tetrahydrofuran-\k<i>O</i>)magnesium(II):
 a redetermination
;
_journal_coeditor_code CI2116
_journal_issue 9
_journal_name_full 'Acta Crystallographica Section E'
_journal_page_first m2082
_journal_page_last m2083
_journal_paper_doi 10.1107/S1600536806030431
_journal_volume 62
_journal_year 2006
_chemical_formula_iupac '[Mg Br (C7 H5 S2) (C4 H8 O)3]'
_chemical_formula_moiety 'C19 H29 Br1 Mg1 O3 S2'
_chemical_formula_sum 'C19 H29 Br Mg O3 S2'
_chemical_formula_weight 473.76
_chemical_name_systematic
;
Bromo(dithiobenzoato-\k^2^S,S')tris(tetrahydrofuran-\kO)magnesium(II)
;
_space_group_IT_number 14
_symmetry_cell_setting monoclinic
_symmetry_space_group_name_Hall '-P 2ybc'
_symmetry_space_group_name_H-M 'P 1 21/c 1'
_audit_creation_method 'WinGX routine CIF_UPDATE'
_cell_angle_alpha 90
_cell_angle_beta 105.154(18)
_cell_angle_gamma 90
_cell_formula_units_Z 4
_cell_length_a 11.901(4)
_cell_length_b 14.720(3)
_cell_length_c 13.0391(17)
_cell_measurement_reflns_used 4135
_cell_measurement_temperature 120(2)
_cell_measurement_theta_max 32.5781
_cell_measurement_theta_min 2.6953
_cell_volume 2204.8(9)
_computing_cell_refinement
;
CrysAlis CCD
;
_computing_data_collection
;
CrysAlis CCD (Oxford Diffraction, 2005)
;
_computing_data_reduction
;
CrysAlis RED (Oxford Diffraction, 2005)
;
_computing_molecular_graphics 'ORTEP-3 for Windows (Farrugia, 1997)'
_computing_publication_material 'WinGX (Farrugia, 1999)'
_computing_structure_refinement 'SHELXL97 (Sheldrick, 1997)'
_computing_structure_solution 'SHELXS97 (Sheldrick, 1997)'
_diffrn_measured_fraction_theta_full 0.999
_diffrn_measured_fraction_theta_max 0.999
_diffrn_measurement_device
;
Kuma KM-4 CCD kappa-axis
;
_diffrn_measurement_device_type '4-axis \k geometry'
_diffrn_measurement_method \w
_diffrn_radiation_type MoK\a
_diffrn_radiation_wavelength 0.71073
_diffrn_reflns_av_R_equivalents 0.1102
_diffrn_reflns_limit_h_max 14
_diffrn_reflns_limit_h_min -9
_diffrn_reflns_limit_k_max 17
_diffrn_reflns_limit_k_min -17
_diffrn_reflns_limit_l_max 14
_diffrn_reflns_limit_l_min -15
_diffrn_reflns_number 14329
_diffrn_reflns_theta_full 25.1
_diffrn_reflns_theta_max 25.1
_diffrn_reflns_theta_min 3.03
_diffrn_standards_number 0
_exptl_absorpt_coefficient_mu 2.098
_exptl_absorpt_correction_T_max 0.796
_exptl_absorpt_correction_T_min 0.432
_exptl_absorpt_correction_type numerical
_exptl_absorpt_process_details
;
(CrysAlis RED; Oxford Diffraction,  2005)
;
_exptl_crystal_colour red
_exptl_crystal_density_diffrn 1.427
_exptl_crystal_density_method 'not measured'
_exptl_crystal_description Plate
_exptl_crystal_F_000 984
_exptl_crystal_size_max 0.38
_exptl_crystal_size_mid 0.22
_exptl_crystal_size_min 0.06
_refine_diff_density_max 1.079
_refine_diff_density_min -0.691
_refine_ls_extinction_method none
_refine_ls_goodness_of_fit_ref 1.069
_refine_ls_hydrogen_treatment constr
_refine_ls_matrix_type full
_refine_ls_number_parameters 235
_refine_ls_number_reflns 3932
_refine_ls_number_restraints 0
_refine_ls_restrained_S_all 1.069
_refine_ls_R_factor_gt 0.0703
_refine_ls_shift/su_max 0
_refine_ls_structure_factor_coef Fsqd
_refine_ls_weighting_details 'calc w=1/[\s^2^(Fo^2^)+(0.0913P)^2^+8.1437P] where P=(Fo^2^+2Fc^2^)/3'
_refine_ls_weighting_scheme calc
_refine_ls_wR_factor_ref 0.1811
_reflns_number_gt 3418
_reflns_number_total 3932
_reflns_threshold_expression I>2\s(I)
_cod_data_source_file ci2116.cif
_cod_data_source_block I
_cod_depositor_comments
;
The following automatic conversions were performed:
'_symmetry_cell_setting' value 'Monoclinic' changed to 'monoclinic'
according to '/home/saulius/struct/CIF-dictionaries/cif_core.dic'
dictionary named 'cif_core.dic' version 2.4.1 from 2010-06-29.

Automatic conversion script
Id: cif_fix_enum 1527 2010-12-29 10:47:43Z saulius 

The following automatic conversions were performed:

'_symmetry_cell_setting' value 'Monoclinic' changed to 'monoclinic'
according to /home/saulius/struct/CIF-dictionaries/cif_core.dic
dictionary named 'cif_core.dic' version 2.4.1 from 2010-06-29.

Automatic conversion script
Id: cif_fix_values 1715 2011-07-08 13:25:40Z adriana 
;
_cod_original_sg_symbol_H-M 'P 21/c'
_cod_database_code 2210151
_cod_database_fobs_code 2210151

loop_
_symmetry_equiv_pos_as_xyz
'x, y, z'
'-x, y+1/2, -z+1/2'
'-x, -y, -z'
'x, -y-1/2, z-1/2'

loop_
_atom_site_type_symbol
_atom_site_label
_atom_site_fract_x
_atom_site_fract_y
_atom_site_fract_z
_atom_site_U_iso_or_equiv
_atom_site_adp_type
_atom_site_calc_flag
_atom_site_refinement_flags
_atom_site_occupancy
C C1 0.4846(5) 0.3471(3) 0.2665(4) 0.0176(11) Uani d . 1
C C2 0.3639(5) 0.3401(3) 0.1922(5) 0.0209(12) Uani d . 1
C C3 0.2653(5) 0.3439(4) 0.2325(6) 0.0303(14) Uani d . 1
H H22 0.2746 0.3531 0.3064 0.036 Uiso calc R 1
C C4 0.1538(6) 0.3341(5) 0.1644(6) 0.0380(17) Uani d . 1
H H23 0.0877 0.3353 0.1924 0.046 Uiso calc R 1
C C5 0.1392(6) 0.3225(5) 0.0559(6) 0.0373(16) Uani d . 1
H H24 0.0633 0.3167 0.0097 0.045 Uiso calc R 1
C C6 0.2356(5) 0.3196(4) 0.0156(5) 0.0313(14) Uani d . 1
H H25 0.2258 0.3113 -0.0585 0.038 Uiso calc R 1
C C7 0.3469(5) 0.3287(4) 0.0831(5) 0.0246(13) Uani d . 1
H H26 0.4124 0.3271 0.0542 0.03 Uiso calc R 1
C C8 0.7210(5) 0.4002(4) 0.6363(5) 0.0245(12) Uani d . 1
H H27A 0.6766 0.3427 0.6292 0.029 Uiso calc R 1
H H27B 0.6657 0.4517 0.6268 0.029 Uiso calc R 1
C C9 0.8113(6) 0.4056(4) 0.7465(5) 0.0306(14) Uani d . 1
H H28A 0.7918 0.4554 0.7898 0.037 Uiso calc R 1
H H28B 0.8142 0.3477 0.7857 0.037 Uiso calc R 1
C C10 0.9270(6) 0.4239(5) 0.7205(5) 0.0372(16) Uani d . 1
H H29A 0.9723 0.4707 0.7685 0.045 Uiso calc R 1
H H29B 0.9741 0.3678 0.727 0.045 Uiso calc R 1
C C11 0.8925(5) 0.4573(4) 0.6068(5) 0.0295(14) Uani d . 1
H H30A 0.8752 0.5232 0.6034 0.035 Uiso calc R 1
H H30B 0.9546 0.4452 0.5708 0.035 Uiso calc R 1
C C12 0.8244(5) 0.1981(4) 0.5548(5) 0.0233(12) Uani d . 1
H H31A 0.8055 0.2082 0.6235 0.028 Uiso calc R 1
H H31B 0.8994 0.228 0.557 0.028 Uiso calc R 1
C C13 0.8298(5) 0.0994(4) 0.5325(5) 0.0272(13) Uani d . 1
H H32A 0.8649 0.0649 0.5982 0.033 Uiso calc R 1
H H32B 0.875 0.0879 0.48 0.033 Uiso calc R 1
C C14 0.7013(5) 0.0743(4) 0.4874(5) 0.0258(13) Uani d . 1
H H33A 0.6926 0.0238 0.4358 0.031 Uiso calc R 1
H H33B 0.6654 0.0564 0.5449 0.031 Uiso calc R 1
C C15 0.6463(5) 0.1614(4) 0.4329(5) 0.0257(13) Uani d . 1
H H34A 0.6267 0.1546 0.3547 0.031 Uiso calc R 1
H H34B 0.5742 0.176 0.454 0.031 Uiso calc R 1
C C16 0.6672(5) 0.5694(4) 0.4067(5) 0.0258(13) Uani d . 1
H H35A 0.7155 0.6221 0.4386 0.031 Uiso calc R 1
H H35B 0.6314 0.5427 0.4603 0.031 Uiso calc R 1
C C17 0.5744(5) 0.5976(4) 0.3077(5) 0.0298(14) Uani d . 1
H H36A 0.5462 0.6599 0.3149 0.036 Uiso calc R 1
H H36B 0.5076 0.5552 0.2929 0.036 Uiso calc R 1
C C18 0.6393(6) 0.5928(4) 0.2208(5) 0.0308(14) Uani d . 1
H H37A 0.5933 0.5592 0.1581 0.037 Uiso calc R 1
H H37B 0.656 0.6545 0.1983 0.037 Uiso calc R 1
C C19 0.7519(5) 0.5425(4) 0.2730(5) 0.0289(13) Uani d . 1
H H38A 0.767 0.4943 0.2253 0.035 Uiso calc R 1
H H38B 0.8187 0.585 0.2893 0.035 Uiso calc R 1
Br Br1 0.92940(5) 0.33681(4) 0.35960(4) 0.0215(2) Uani d . 1
Mg Mg1 0.73406(15) 0.36313(12) 0.40342(14) 0.0175(4) Uani d . 1
O O1 0.7887(3) 0.4045(3) 0.5596(3) 0.0220(8) Uani d . 1
O O2 0.7330(3) 0.2324(3) 0.4678(3) 0.0225(8) Uani d . 1
O O3 0.7353(3) 0.5034(3) 0.3695(3) 0.0217(8) Uani d . 1
S S1 0.60115(12) 0.32821(9) 0.21733(11) 0.0201(3) Uani d . 1
S S2 0.50381(12) 0.37192(10) 0.39607(11) 0.0230(3) Uani d . 1

loop_
_atom_site_aniso_label
_atom_site_aniso_U_11
_atom_site_aniso_U_22
_atom_site_aniso_U_33
_atom_site_aniso_U_12
_atom_site_aniso_U_13
_atom_site_aniso_U_23
C1 0.025(3) 0.011(2) 0.019(3) 0.000(2) 0.011(2) -0.001(2)
C2 0.022(3) 0.014(3) 0.029(3) -0.001(2) 0.010(2) -0.003(2)
C3 0.026(3) 0.030(3) 0.038(4) 0.000(2) 0.013(3) -0.003(3)
C4 0.023(3) 0.043(4) 0.048(4) -0.005(3) 0.009(3) -0.008(3)
C5 0.021(3) 0.039(4) 0.048(4) 0.002(3) 0.001(3) -0.008(3)
C6 0.028(3) 0.038(4) 0.029(3) -0.004(3) 0.009(3) -0.004(3)
C7 0.029(3) 0.021(3) 0.024(3) 0.003(2) 0.007(3) 0.000(2)
C8 0.039(3) 0.019(3) 0.021(3) -0.005(2) 0.019(3) 0.000(2)
C9 0.045(4) 0.032(3) 0.018(3) 0.002(3) 0.014(3) 0.000(3)
C10 0.039(4) 0.048(4) 0.021(3) -0.012(3) 0.001(3) -0.012(3)
C11 0.030(3) 0.034(3) 0.026(3) -0.015(3) 0.009(3) -0.006(3)
C12 0.022(3) 0.024(3) 0.021(3) 0.002(2) 0.000(2) 0.004(2)
C13 0.035(3) 0.025(3) 0.021(3) 0.006(3) 0.007(3) 0.006(2)
C14 0.038(3) 0.016(3) 0.024(3) -0.004(2) 0.010(3) 0.001(2)
C15 0.028(3) 0.022(3) 0.024(3) -0.007(2) 0.002(3) 0.001(2)
C16 0.042(3) 0.015(3) 0.025(3) 0.004(2) 0.017(3) -0.004(2)
C17 0.036(3) 0.022(3) 0.035(4) 0.004(2) 0.015(3) 0.007(3)
C18 0.039(3) 0.024(3) 0.032(3) 0.008(3) 0.014(3) 0.007(3)
C19 0.037(3) 0.026(3) 0.027(3) 0.004(3) 0.014(3) 0.006(3)
Br1 0.0224(3) 0.0219(3) 0.0219(3) 0.0003(2) 0.0086(2) -0.0009(2)
Mg1 0.0211(9) 0.0151(9) 0.0169(9) 0.0004(7) 0.0062(7) -0.0003(7)
O1 0.028(2) 0.021(2) 0.019(2) -0.0064(16) 0.0099(17) -0.0059(16)
O2 0.023(2) 0.0196(19) 0.023(2) -0.0024(16) 0.0018(16) 0.0042(16)
O3 0.030(2) 0.0179(19) 0.0190(19) 0.0026(16) 0.0091(17) 0.0006(16)
S1 0.0203(7) 0.0229(7) 0.0182(7) -0.0013(5) 0.0069(6) -0.0021(5)
S2 0.0248(7) 0.0260(7) 0.0195(7) 0.0020(6) 0.0079(6) -0.0014(6)

loop_
_atom_type_symbol
_atom_type_description
_atom_type_scat_dispersion_real
_atom_type_scat_dispersion_imag
_atom_type_scat_source
C C 0.0033 0.0016 'International Tables Vol C Tables 4.2.6.8 and 6.1.1.4'
H H 0 0 'International Tables Vol C Tables 4.2.6.8 and 6.1.1.4'
Br Br -0.2901 2.4595 'International Tables Vol C Tables 4.2.6.8 and 6.1.1.4'
Mg Mg 0.0486 0.0363 'International Tables Vol C Tables 4.2.6.8 and 6.1.1.4'
O O 0.0106 0.006 'International Tables Vol C Tables 4.2.6.8 and 6.1.1.4'
S S 0.1246 0.1234 'International Tables Vol C Tables 4.2.6.8 and 6.1.1.4'

loop_
_geom_angle_atom_site_label_1
_geom_angle_atom_site_label_2
_geom_angle_atom_site_label_3
_geom_angle
_geom_angle_publ_flag
C2 C1 S2 121.0(4) no
C2 C1 S1 118.7(4) no
S2 C1 S1 120.3(3) yes
C7 C2 C3 118.3(6) no
C7 C2 C1 121.5(5) no
C3 C2 C1 120.2(5) no
C4 C3 C2 120.3(6) no
C4 C3 H22 119.9 no
C2 C3 H22 119.9 no
C5 C4 C3 120.3(6) no
C5 C4 H23 119.9 no
C3 C4 H23 119.9 no
C6 C5 C4 119.8(6) no
C6 C5 H24 120.1 no
C4 C5 H24 120.1 no
C5 C6 C7 120.3(6) no
C5 C6 H25 119.9 no
C7 C6 H25 119.9 no
C6 C7 C2 121.1(6) no
C6 C7 H26 119.4 no
C2 C7 H26 119.4 no
O1 C8 C9 105.2(4) no
O1 C8 H27A 110.7 no
C9 C8 H27A 110.7 no
O1 C8 H27B 110.7 no
C9 C8 H27B 110.7 no
H27A C8 H27B 108.8 no
C10 C9 C8 104.5(5) no
C10 C9 H28A 110.9 no
C8 C9 H28A 110.9 no
C10 C9 H28B 110.9 no
C8 C9 H28B 110.9 no
H28A C9 H28B 108.9 no
C11 C10 C9 104.2(5) no
C11 C10 H29A 110.9 no
C9 C10 H29A 110.9 no
C11 C10 H29B 110.9 no
C9 C10 H29B 110.9 no
H29A C10 H29B 108.9 no
O1 C11 C10 103.0(5) no
O1 C11 H30A 111.2 no
C10 C11 H30A 111.2 no
O1 C11 H30B 111.2 no
C10 C11 H30B 111.2 no
H30A C11 H30B 109.1 no
O2 C12 C13 104.5(4) no
O2 C12 H31A 110.8 no
C13 C12 H31A 110.8 no
O2 C12 H31B 110.8 no
C13 C12 H31B 110.8 no
H31A C12 H31B 108.9 no
C12 C13 C14 102.8(5) no
C12 C13 H32A 111.2 no
C14 C13 H32A 111.2 no
C12 C13 H32B 111.2 no
C14 C13 H32B 111.2 no
H32A C13 H32B 109.1 no
C15 C14 C13 103.8(5) no
C15 C14 H33A 111 no
C13 C14 H33A 111 no
C15 C14 H33B 111 no
C13 C14 H33B 111 no
H33A C14 H33B 109 no
O2 C15 C14 106.0(5) no
O2 C15 H34A 110.5 no
C14 C15 H34A 110.5 no
O2 C15 H34B 110.5 no
C14 C15 H34B 110.5 no
H34A C15 H34B 108.7 no
O3 C16 C17 104.4(5) no
O3 C16 H35A 110.9 no
C17 C16 H35A 110.9 no
O3 C16 H35B 110.9 no
C17 C16 H35B 110.9 no
H35A C16 H35B 108.9 no
C16 C17 C18 102.7(5) no
C16 C17 H36A 111.2 no
C18 C17 H36A 111.2 no
C16 C17 H36B 111.2 no
C18 C17 H36B 111.2 no
H36A C17 H36B 109.1 no
C19 C18 C17 104.3(5) no
C19 C18 H37A 110.9 no
C17 C18 H37A 110.9 no
C19 C18 H37B 110.9 no
C17 C18 H37B 110.9 no
H37A C18 H37B 108.9 no
O3 C19 C18 106.1(5) no
O3 C19 H38A 110.5 no
C18 C19 H38A 110.5 no
O3 C19 H38B 110.5 no
C18 C19 H38B 110.5 no
H38A C19 H38B 108.7 no
O1 Mg1 O2 84.77(16) yes
O1 Mg1 O3 84.28(16) yes
O2 Mg1 O3 168.51(17) yes
O1 Mg1 Br1 101.23(13) yes
O2 Mg1 Br1 92.95(12) yes
O3 Mg1 Br1 92.57(12) yes
O1 Mg1 S1 161.11(14) yes
O2 Mg1 S1 97.31(13) yes
O3 Mg1 S1 91.96(13) yes
Br1 Mg1 S1 97.42(7) yes
O1 Mg1 S2 94.32(13) yes
O2 Mg1 S2 86.91(12) yes
O3 Mg1 S2 90.46(12) yes
Br1 Mg1 S2 164.38(8) yes
S1 Mg1 S2 67.15(6) yes
C8 O1 C11 107.3(4) no
C8 O1 Mg1 125.8(3) no
C11 O1 Mg1 126.1(3) no
C12 O2 C15 108.7(4) no
C12 O2 Mg1 123.6(3) no
C15 O2 Mg1 127.7(3) no
C16 O3 C19 104.1(4) no
C16 O3 Mg1 124.0(3) no
C19 O3 Mg1 125.6(3) no
C1 S1 Mg1 88.4(2) no
C1 S2 Mg1 84.1(2) no

loop_
_geom_bond_atom_site_label_1
_geom_bond_atom_site_label_2
_geom_bond_distance
_geom_bond_publ_flag
C1 C2 1.512(8) no
C1 S2 1.685(6) no
C1 S1 1.697(5) no
C2 C7 1.394(9) no
C2 C3 1.407(8) no
C3 C4 1.398(9) no
C3 H22 0.95 no
C4 C5 1.390(11) no
C4 H23 0.95 no
C5 C6 1.382(9) no
C5 H24 0.95 no
C6 C7 1.392(9) no
C6 H25 0.95 no
C7 H26 0.95 no
C8 O1 1.440(6) no
C8 C9 1.555(8) no
C8 H27A 0.99 no
C8 H27B 0.99 no
C9 C10 1.526(9) no
C9 H28A 0.99 no
C9 H28B 0.99 no
C10 C11 1.513(9) no
C10 H29A 0.99 no
C10 H29B 0.99 no
C11 O1 1.454(7) no
C11 H30A 0.99 no
C11 H30B 0.99 no
C12 O2 1.443(6) no
C12 C13 1.487(8) no
C12 H31A 0.99 no
C12 H31B 0.99 no
C13 C14 1.533(9) no
C13 H32A 0.99 no
C13 H32B 0.99 no
C14 C15 1.528(8) no
C14 H33A 0.99 no
C14 H33B 0.99 no
C15 O2 1.456(7) no
C15 H34A 0.99 no
C15 H34B 0.99 no
C16 O3 1.428(7) no
C16 C17 1.520(9) no
C16 H35A 0.99 no
C16 H35B 0.99 no
C17 C18 1.531(8) no
C17 H36A 0.99 no
C17 H36B 0.99 no
C18 C19 1.527(8) no
C18 H37A 0.99 no
C18 H37B 0.99 no
C19 O3 1.444(7) no
C19 H38A 0.99 no
C19 H38B 0.99 no
Br1 Mg1 2.5644(19) yes
Mg1 O1 2.061(4) y
Mg1 O2 2.100(4) y
Mg1 O3 2.113(4) y
Mg1 S1 2.578(2) yes
Mg1 S2 2.720(2) yes
